data_4083573
loop_
_publ_author_name
'Saxena, Priya'
'Thirupathi, Natesan'
'Nethaji, Munirathinam'

_publ_contact_author 'Thirupathi N.'
_publ_section_title
;
 Mono- and Dialkyne Insertion Reactions of
 CyclopalladatedN,N&#x2032;,N&#x2033;-Triarylguanidines
 [\k2(C,N)Pd(\m-Br)]2andcis-/trans-[\k2(C,N)Pd(Lewis Base)Br]. Scaffolds
 for Enlarged, Rearranged, and Zwitterionic Palladacycles through Ring
 Contraction cum Amine--Imine Tautomerization
;
_journal_issue 12
_journal_name_full Organometallics
_journal_page_first 3182
_journal_paper_doi 10.1021/om500423q
_journal_volume 33
_journal_year 2014
_chemical_formula_moiety 'C42 H38 Br N3 O7 Pd'
_chemical_formula_sum 'C42 H38 Br N3 O7 Pd'
_chemical_formula_weight 883.06
_chemical_name_systematic
;
 ?
;
_space_group_IT_number 14
_symmetry_cell_setting monoclinic
_symmetry_space_group_name_Hall '-P 2ybc'
_symmetry_space_group_name_H-M 'P 1 21/c 1'
_atom_sites_solution_hydrogens geom
_atom_sites_solution_primary direct
_atom_sites_solution_secondary difmap
_audit_creation_method SHELXL-97
_cell_angle_alpha 90.00
_cell_angle_beta 97.609(2)
_cell_angle_gamma 90.00
_cell_formula_units_Z 4
_cell_length_a 10.9471(6)
_cell_length_b 13.6849(7)
_cell_length_c 25.9119(13)
_cell_measurement_temperature 298(2)
_cell_measurement_theta_max 26.37
_cell_measurement_theta_min 1.59
_cell_volume 3847.7(3)
_computing_cell_refinement 'BRUKER SMART APEX CCD'
_computing_data_collection 'BRUKER SMART APEX CCD'
_computing_data_reduction 'BRUKER SAINT'
_computing_molecular_graphics 'OLEX 2-1.2'
_computing_publication_material 'WINGX V1.80.01'
_computing_structure_refinement 'SHELXL-97 (Sheldrick, 2008)'
_computing_structure_solution SIR-92
_diffrn_ambient_temperature 298(2)
_diffrn_detector_area_resol_mean 0.3
_diffrn_measured_fraction_theta_full 0.999
_diffrn_measured_fraction_theta_max 0.999
_diffrn_measurement_device_type 'BRUKER SMART APEX CCD'
_diffrn_measurement_method 'OMEGA SCAN'
_diffrn_radiation_monochromator graphite
_diffrn_radiation_source 'fine-focus sealed tube'
_diffrn_radiation_type MoK\a
_diffrn_radiation_wavelength 0.71073
_diffrn_reflns_av_R_equivalents 0.0661
_diffrn_reflns_av_sigmaI/netI 0.0489
_diffrn_reflns_limit_h_max 13
_diffrn_reflns_limit_h_min -13
_diffrn_reflns_limit_k_max 17
_diffrn_reflns_limit_k_min -17
_diffrn_reflns_limit_l_max 32
_diffrn_reflns_limit_l_min -32
_diffrn_reflns_number 65176
_diffrn_reflns_theta_full 26.37
_diffrn_reflns_theta_max 26.37
_diffrn_reflns_theta_min 1.59
_exptl_absorpt_coefficient_mu 1.575
_exptl_absorpt_correction_T_max 0.6757
_exptl_absorpt_correction_T_min 0.6244
_exptl_absorpt_correction_type empirical
_exptl_absorpt_process_details SADABS
_exptl_crystal_colour YELLOW
_exptl_crystal_density_diffrn 1.524
_exptl_crystal_density_method 'not measured'
_exptl_crystal_description IRREGULAR
_exptl_crystal_F_000 1792
_exptl_crystal_size_max 0.33
_exptl_crystal_size_mid 0.30
_exptl_crystal_size_min 0.27
_refine_diff_density_max 1.454
_refine_diff_density_min -1.346
_refine_diff_density_rms 0.298
_refine_ls_extinction_coef 0.0080(5)
_refine_ls_extinction_expression Fc^*^=kFc[1+0.001xFc^2^\l^3^/sin(2\q)]^-1/4^
_refine_ls_extinction_method SHELXL
_refine_ls_goodness_of_fit_ref 1.083
_refine_ls_hydrogen_treatment constr
_refine_ls_matrix_type fullcycle
_refine_ls_number_parameters 493
_refine_ls_number_reflns 7864
_refine_ls_number_restraints 0
_refine_ls_restrained_S_all 1.083
_refine_ls_R_factor_all 0.0817
_refine_ls_R_factor_gt 0.0483
_refine_ls_shift/su_max 0.005
_refine_ls_shift/su_mean 0.002
_refine_ls_structure_factor_coef Fsqd
_refine_ls_weighting_details 'calc w=1/[\s^2^(Fo^2^)+(0.1000P)^2^+0.0000P] where P=(Fo^2^+2Fc^2^)/3'
_refine_ls_weighting_scheme calc
_refine_ls_wR_factor_gt 0.1250
_refine_ls_wR_factor_ref 0.1606
_reflns_number_gt 5578
_reflns_number_total 7864
_reflns_threshold_expression >2\s(I)
_cod_data_source_file om500423q_si_002.cif
_cod_data_source_block 1b
_cod_depositor_comments
;
The following automatic conversions were performed:

'_symmetry_cell_setting' value 'MONOCLINIC' changed to 'monoclinic'
according to
/usr/data/users/saulius/crontab/automatic-downloads/rss-feeds/ACS/lib/dictionaries/cif_core.dic
dictionary named 'cif_core.dic' version 2.4.2 from
2011-04-26.

'_exptl_absorpt_correction_type' value 'EMPIRICAL'
changed to 'empirical' according to
/usr/data/users/saulius/crontab/automatic-downloads/rss-feeds/ACS/lib/dictionaries/cif_core.dic
dictionary named 'cif_core.dic' version 2.4.2 from 2011-04-26.

Automatic conversion script
Id: cif_fix_values 2281 2013-09-26 08:29:07Z andrius 

 Adding full bibliography for 4083571--4083582.cif.
;
_cod_original_sg_symbol_H-M P21/c
_cod_database_code 4083573

loop_
_symmetry_equiv_pos_as_xyz
'x, y, z'
'-x, y+1/2, -z+1/2'
'-x, -y, -z'
'x, -y-1/2, z-1/2'

loop_
_atom_site_label
_atom_site_type_symbol
_atom_site_fract_x
_atom_site_fract_y
_atom_site_fract_z
_atom_site_U_iso_or_equiv
_atom_site_adp_type
_atom_site_occupancy
_atom_site_symmetry_multiplicity
_atom_site_calc_flag
_atom_site_refinement_flags
Pd1 Pd 0.20833(3) 0.75180(2) 0.078181(12) 0.02307(11) Uani 1 1 d .
Br1 Br 0.04142(5) 0.81681(4) 0.121570(18) 0.04756(17) Uani 1 1 d .
O1 O 0.1299(4) 0.7210(3) 0.29396(14) 0.0514(10) Uani 1 1 d .
O2 O 0.5811(3) 0.4732(2) 0.21299(12) 0.0379(8) Uani 1 1 d .
O3 O 0.5570(3) 0.7719(3) 0.21391(14) 0.0446(9) Uani 1 1 d .
O4 O 0.3477(3) 0.7854(2) -0.05306(12) 0.0323(7) Uani 1 1 d .
O5 O 0.3498(3) 0.8984(2) 0.00980(11) 0.0304(7) Uani 1 1 d .
O6 O 0.0316(3) 0.5898(2) -0.07597(12) 0.0375(8) Uani 1 1 d .
O7 O 0.2220(3) 0.5258(2) -0.05903(12) 0.0348(8) Uani 1 1 d .
N1 N 0.3484(4) 0.7355(2) 0.14364(15) 0.0282(9) Uani 1 1 d .
N2 N 0.2289(4) 0.6902(3) 0.20631(14) 0.0339(9) Uani 1 1 d .
H2 H 0.2020 0.7489 0.2086 0.041 Uiso 1 1 calc R
N3 N 0.4146(3) 0.6071(3) 0.20084(14) 0.0321(9) Uani 1 1 d .
H3 H 0.4462 0.5754 0.1772 0.039 Uiso 1 1 calc R
C1 C 0.3329(4) 0.6779(3) 0.18343(16) 0.0306(10) Uani 1 1 d .
C2 C 0.1613(4) 0.6141(4) 0.22667(18) 0.0366(11) Uani 1 1 d .
C3 C 0.1433(5) 0.5262(4) 0.2015(2) 0.0469(13) Uani 1 1 d .
H3A H 0.1763 0.5159 0.1707 0.056 Uiso 1 1 calc R
C4 C 0.0759(5) 0.4517(5) 0.2216(2) 0.0574(16) Uani 1 1 d .
H4 H 0.0636 0.3923 0.2043 0.069 Uiso 1 1 calc R
C5 C 0.0280(5) 0.4678(5) 0.2673(2) 0.0602(16) Uani 1 1 d .
H5 H -0.0156 0.4181 0.2812 0.072 Uiso 1 1 calc R
C6 C 0.0433(5) 0.5558(5) 0.2928(2) 0.0573(16) Uani 1 1 d .
H6 H 0.0094 0.5656 0.3235 0.069 Uiso 1 1 calc R
C7 C 0.1095(5) 0.6302(4) 0.27265(19) 0.0460(13) Uani 1 1 d .
C8 C 0.0979(7) 0.7352(5) 0.3455(2) 0.071(2) Uani 1 1 d .
H8A H 0.0110 0.7252 0.3451 0.107 Uiso 1 1 calc R
H8B H 0.1190 0.8005 0.3569 0.107 Uiso 1 1 calc R
H8C H 0.1425 0.6893 0.3689 0.107 Uiso 1 1 calc R
C9 C 0.4547(4) 0.5783(3) 0.25264(17) 0.0313(10) Uani 1 1 d .
C10 C 0.4149(5) 0.6197(4) 0.29642(17) 0.0354(11) Uani 1 1 d .
H10 H 0.3578 0.6704 0.2928 0.042 Uiso 1 1 calc R
C11 C 0.4601(5) 0.5858(4) 0.34536(18) 0.0402(12) Uani 1 1 d .
H11 H 0.4325 0.6130 0.3746 0.048 Uiso 1 1 calc R
C12 C 0.5455(5) 0.5120(4) 0.35100(18) 0.0429(13) Uani 1 1 d .
H12 H 0.5740 0.4883 0.3840 0.052 Uiso 1 1 calc R
C13 C 0.5895(5) 0.4726(4) 0.30805(19) 0.0417(13) Uani 1 1 d .
H13 H 0.6488 0.4236 0.3122 0.050 Uiso 1 1 calc R
C14 C 0.5451(4) 0.5061(3) 0.25878(18) 0.0340(11) Uani 1 1 d .
C15 C 0.6725(5) 0.3989(4) 0.2164(2) 0.0500(14) Uani 1 1 d .
H15A H 0.7488 0.4241 0.2339 0.075 Uiso 1 1 calc R
H15B H 0.6840 0.3781 0.1820 0.075 Uiso 1 1 calc R
H15C H 0.6466 0.3444 0.2355 0.075 Uiso 1 1 calc R
C16 C 0.4667(4) 0.7464(3) 0.12757(19) 0.0288(10) Uani 1 1 d .
C17 C 0.4760(4) 0.7468(3) 0.07451(19) 0.0294(10) Uani 1 1 d .
C18 C 0.5867(4) 0.7679(3) 0.0562(2) 0.0334(11) Uani 1 1 d .
H18 H 0.5905 0.7684 0.0206 0.040 Uiso 1 1 calc R
C19 C 0.6909(4) 0.7881(4) 0.0905(2) 0.0425(12) Uani 1 1 d .
H19 H 0.7654 0.8009 0.0782 0.051 Uiso 1 1 calc R
C20 C 0.6837(5) 0.7891(4) 0.1435(2) 0.0441(13) Uani 1 1 d .
H20 H 0.7537 0.8035 0.1667 0.053 Uiso 1 1 calc R
C21 C 0.5734(5) 0.7690(3) 0.1625(2) 0.0377(12) Uani 1 1 d .
C22 C 0.6596(6) 0.8078(5) 0.2497(2) 0.075(2) Uani 1 1 d .
H22A H 0.7285 0.7644 0.2496 0.113 Uiso 1 1 calc R
H22B H 0.6365 0.8109 0.2841 0.113 Uiso 1 1 calc R
H22C H 0.6820 0.8718 0.2391 0.113 Uiso 1 1 calc R
C23 C 0.3617(4) 0.7336(3) 0.03624(16) 0.0221(9) Uani 1 1 d .
C24 C 0.3497(4) 0.8067(3) -0.00825(17) 0.0247(9) Uani 1 1 d .
C25 C 0.3468(5) 0.9743(3) -0.02958(19) 0.0437(13) Uani 1 1 d .
H25A H 0.4235 0.9747 -0.0438 0.066 Uiso 1 1 calc R
H25B H 0.3344 1.0366 -0.0141 0.066 Uiso 1 1 calc R
H25C H 0.2805 0.9616 -0.0569 0.066 Uiso 1 1 calc R
C26 C 0.2906(4) 0.6467(3) 0.03034(15) 0.0215(9) Uani 1 1 d .
C27 C 0.3323(4) 0.5528(3) 0.05617(15) 0.0244(9) Uani 1 1 d .
C28 C 0.2471(4) 0.4921(3) 0.07594(17) 0.0323(10) Uani 1 1 d .
H28 H 0.1646 0.5103 0.0727 0.039 Uiso 1 1 calc R
C29 C 0.2840(5) 0.4055(4) 0.10023(19) 0.0396(12) Uani 1 1 d .
H29 H 0.2275 0.3667 0.1146 0.047 Uiso 1 1 calc R
C30 C 0.4060(5) 0.3768(4) 0.10307(19) 0.0436(13) Uani 1 1 d .
H30 H 0.4310 0.3181 0.1192 0.052 Uiso 1 1 calc R
C31 C 0.4913(4) 0.4343(3) 0.08221(18) 0.0334(11) Uani 1 1 d .
H31 H 0.5726 0.4137 0.0834 0.040 Uiso 1 1 calc R
C32 C 0.4543(4) 0.5226(3) 0.05966(16) 0.0278(10) Uani 1 1 d .
H32 H 0.5118 0.5625 0.0466 0.033 Uiso 1 1 calc R
C33 C 0.1709(4) 0.6535(3) -0.00535(15) 0.0239(9) Uani 1 1 d .
C34 C 0.1326(4) 0.5883(3) -0.05002(16) 0.0266(10) Uani 1 1 d .
C35 C 0.1884(5) 0.4566(4) -0.10084(19) 0.0457(13) Uani 1 1 d .
H35A H 0.1251 0.4138 -0.0917 0.069 Uiso 1 1 calc R
H35B H 0.2593 0.4188 -0.1064 0.069 Uiso 1 1 calc R
H35C H 0.1583 0.4913 -0.1321 0.069 Uiso 1 1 calc R
C36 C 0.1082(4) 0.7306(3) 0.00972(17) 0.0266(10) Uani 1 1 d .
C37 C 0.0030(4) 0.7881(4) -0.01479(18) 0.0379(12) Uani 1 1 d .
C38 C -0.1140(5) 0.7571(5) -0.0238(3) 0.069(2) Uani 1 1 d .
H38 H -0.1366 0.6961 -0.0124 0.083 Uiso 1 1 calc R
C39 C -0.2041(6) 0.8220(7) -0.0519(3) 0.093(3) Uani 1 1 d .
H39 H -0.2860 0.8025 -0.0592 0.111 Uiso 1 1 calc R
C40 C -0.1696(9) 0.9100(7) -0.0672(3) 0.088(3) Uani 1 1 d .
H40 H -0.2278 0.9481 -0.0875 0.106 Uiso 1 1 calc R
C41 C -0.0580(8) 0.9455(8) -0.0552(4) 0.139(5) Uani 1 1 d .
H41 H -0.0376 1.0091 -0.0635 0.167 Uiso 1 1 calc R
C42 C 0.0264(6) 0.8825(6) -0.0296(4) 0.112(4) Uani 1 1 d .
H42 H 0.1066 0.9052 -0.0214 0.135 Uiso 1 1 calc R

loop_
_atom_site_aniso_label
_atom_site_aniso_U_11
_atom_site_aniso_U_22
_atom_site_aniso_U_33
_atom_site_aniso_U_23
_atom_site_aniso_U_13
_atom_site_aniso_U_12
Pd1 0.02277(19) 0.0267(2) 0.01843(18) -0.00076(13) -0.00237(13) 0.00170(13)
Br1 0.0368(3) 0.0778(4) 0.0282(3) 0.0010(2) 0.0047(2) 0.0202(3)
O1 0.053(2) 0.070(2) 0.031(2) -0.0101(19) 0.0052(17) 0.007(2)
O2 0.043(2) 0.0378(19) 0.0304(18) 0.0053(15) -0.0047(15) 0.0109(15)
O3 0.041(2) 0.049(2) 0.036(2) -0.0187(16) -0.0208(17) 0.0052(16)
O4 0.043(2) 0.0299(16) 0.0244(18) 0.0008(14) 0.0065(15) -0.0018(15)
O5 0.0430(19) 0.0197(16) 0.0287(17) 0.0022(13) 0.0055(14) 0.0006(13)
O6 0.0310(18) 0.045(2) 0.0331(18) -0.0097(15) -0.0076(15) -0.0024(15)
O7 0.0352(18) 0.0334(18) 0.0327(18) -0.0082(14) -0.0072(14) 0.0014(14)
N1 0.029(2) 0.028(2) 0.025(2) -0.0022(16) -0.0073(16) 0.0024(15)
N2 0.042(2) 0.039(2) 0.0201(19) -0.0022(17) -0.0004(17) 0.0087(18)
N3 0.040(2) 0.033(2) 0.0200(19) -0.0033(16) -0.0088(16) 0.0090(18)
C1 0.040(3) 0.030(2) 0.018(2) -0.0072(19) -0.009(2) 0.001(2)
C2 0.035(3) 0.047(3) 0.026(3) 0.005(2) -0.003(2) 0.005(2)
C3 0.047(3) 0.057(4) 0.034(3) -0.002(3) -0.006(2) -0.003(3)
C4 0.054(4) 0.060(4) 0.055(4) 0.003(3) -0.007(3) -0.013(3)
C5 0.052(4) 0.077(4) 0.050(4) 0.015(3) -0.001(3) -0.017(3)
C6 0.044(3) 0.086(5) 0.040(3) 0.009(3) 0.000(3) -0.003(3)
C7 0.042(3) 0.066(4) 0.028(3) 0.002(3) -0.004(2) 0.002(3)
C8 0.077(5) 0.103(6) 0.034(3) -0.011(3) 0.011(3) 0.024(4)
C9 0.037(3) 0.033(3) 0.021(2) 0.0065(19) -0.0077(19) -0.006(2)
C10 0.042(3) 0.038(3) 0.023(2) -0.002(2) -0.007(2) -0.001(2)
C11 0.055(3) 0.040(3) 0.022(2) 0.002(2) -0.008(2) -0.006(3)
C12 0.056(3) 0.046(3) 0.022(3) 0.007(2) -0.012(2) -0.007(3)
C13 0.046(3) 0.039(3) 0.035(3) 0.014(2) -0.011(2) -0.001(2)
C14 0.038(3) 0.033(3) 0.028(2) 0.003(2) -0.007(2) -0.004(2)
C15 0.050(3) 0.049(3) 0.050(3) 0.010(3) 0.004(3) 0.017(3)
C16 0.029(2) 0.022(2) 0.032(3) -0.0020(19) -0.005(2) 0.0048(18)
C17 0.026(2) 0.021(2) 0.038(3) 0.0000(19) -0.006(2) -0.0002(18)
C18 0.027(3) 0.030(3) 0.040(3) 0.006(2) -0.004(2) -0.0039(19)
C19 0.025(3) 0.036(3) 0.064(4) 0.003(3) -0.003(2) 0.000(2)
C20 0.028(3) 0.032(3) 0.064(4) -0.006(3) -0.020(3) -0.001(2)
C21 0.040(3) 0.031(3) 0.037(3) -0.006(2) -0.016(2) 0.005(2)
C22 0.056(4) 0.098(6) 0.060(4) -0.046(4) -0.034(3) 0.014(4)
C23 0.024(2) 0.022(2) 0.019(2) -0.0019(16) -0.0025(17) 0.0007(16)
C24 0.019(2) 0.023(2) 0.032(3) 0.0031(19) 0.0015(18) -0.0011(17)
C25 0.076(4) 0.020(2) 0.036(3) 0.006(2) 0.013(3) -0.001(2)
C26 0.025(2) 0.021(2) 0.018(2) 0.0003(17) 0.0001(17) 0.0007(17)
C27 0.031(2) 0.022(2) 0.019(2) 0.0006(17) -0.0021(18) -0.0012(18)
C28 0.038(3) 0.025(2) 0.033(3) -0.003(2) 0.000(2) 0.000(2)
C29 0.049(3) 0.029(3) 0.040(3) 0.007(2) 0.007(2) -0.006(2)
C30 0.057(3) 0.033(3) 0.037(3) 0.011(2) -0.008(2) 0.007(2)
C31 0.034(3) 0.031(3) 0.034(3) 0.002(2) -0.001(2) 0.005(2)
C32 0.030(2) 0.028(2) 0.024(2) -0.0019(19) -0.0014(19) -0.0003(19)
C33 0.026(2) 0.026(2) 0.018(2) 0.0047(18) -0.0025(17) -0.0038(18)
C34 0.034(3) 0.025(2) 0.021(2) 0.0037(18) 0.005(2) -0.0055(19)
C35 0.059(3) 0.039(3) 0.036(3) -0.015(2) -0.006(2) 0.008(3)
C36 0.025(2) 0.036(3) 0.019(2) 0.0009(18) 0.0014(18) -0.0044(19)
C37 0.024(2) 0.064(3) 0.024(2) -0.007(2) -0.001(2) 0.015(2)
C38 0.034(3) 0.072(5) 0.096(6) -0.045(4) -0.009(3) 0.009(3)
C39 0.047(4) 0.119(7) 0.101(6) -0.068(6) -0.031(4) 0.038(5)
C40 0.103(7) 0.112(7) 0.046(4) -0.009(5) -0.003(4) 0.054(6)
C41 0.065(5) 0.166(10) 0.191(11) 0.123(9) 0.035(6) 0.046(6)
C42 0.045(4) 0.122(7) 0.172(9) 0.107(7) 0.021(5) 0.034(4)

loop_
_atom_type_symbol
_atom_type_description
_atom_type_scat_dispersion_real
_atom_type_scat_dispersion_imag
_atom_type_scat_source
C C 0.0033 0.0016 'International Tables Vol C Tables 4.2.6.8 and 6.1.1.4'
H H 0.0000 0.0000 'International Tables Vol C Tables 4.2.6.8 and 6.1.1.4'
N N 0.0061 0.0033 'International Tables Vol C Tables 4.2.6.8 and 6.1.1.4'
O O 0.0106 0.0060 'International Tables Vol C Tables 4.2.6.8 and 6.1.1.4'
Br Br -0.2901 2.4595 'International Tables Vol C Tables 4.2.6.8 and 6.1.1.4'
Pd Pd -0.9988 1.0072 'International Tables Vol C Tables 4.2.6.8 and 6.1.1.4'

loop_
_geom_angle_atom_site_label_1
_geom_angle_atom_site_label_2
_geom_angle_atom_site_label_3
_geom_angle
C36 Pd1 C23 84.62(17)
C36 Pd1 N1 161.41(17)
C23 Pd1 N1 82.06(16)
C36 Pd1 C26 67.27(17)
C23 Pd1 C26 38.46(15)
N1 Pd1 C26 94.33(14)
C36 Pd1 Br1 96.13(13)
C23 Pd1 Br1 165.27(11)
N1 Pd1 Br1 100.05(10)
C26 Pd1 Br1 153.97(11)
C36 Pd1 C33 31.73(16)
C23 Pd1 C33 63.37(14)
N1 Pd1 C33 129.68(13)
C26 Pd1 C33 36.22(14)
Br1 Pd1 C33 122.78(9)
C7 O1 C8 116.8(5)
C14 O2 C15 117.5(4)
C21 O3 C22 116.4(5)
C24 O5 C25 115.2(3)
C34 O7 C35 115.3(4)
C1 N1 C16 120.4(4)
C1 N1 Pd1 121.7(3)
C16 N1 Pd1 110.0(3)
C1 N2 C2 125.3(4)
C1 N2 H2 117.4
C2 N2 H2 117.4
C1 N3 C9 128.6(4)
C1 N3 H3 115.7
C9 N3 H3 115.7
N1 C1 N3 122.5(4)
N1 C1 N2 117.8(4)
N3 C1 N2 119.8(4)
C3 C2 C7 119.5(5)
C3 C2 N2 121.2(4)
C7 C2 N2 119.3(5)
C2 C3 C4 120.9(5)
C2 C3 H3A 119.6
C4 C3 H3A 119.6
C5 C4 C3 118.9(6)
C5 C4 H4 120.5
C3 C4 H4 120.5
C6 C5 C4 121.2(6)
C6 C5 H5 119.4
C4 C5 H5 119.4
C5 C6 C7 119.9(6)
C5 C6 H6 120.1
C7 C6 H6 120.1
O1 C7 C6 125.4(5)
O1 C7 C2 115.0(5)
C6 C7 C2 119.5(5)
O1 C8 H8A 109.5
O1 C8 H8B 109.5
H8A C8 H8B 109.5
O1 C8 H8C 109.5
H8A C8 H8C 109.5
H8B C8 H8C 109.5
C10 C9 C14 119.4(4)
C10 C9 N3 124.9(4)
C14 C9 N3 115.7(4)
C11 C10 C9 120.1(5)
C11 C10 H10 120.0
C9 C10 H10 120.0
C12 C11 C10 120.2(5)
C12 C11 H11 119.9
C10 C11 H11 119.9
C11 C12 C13 120.5(5)
C11 C12 H12 119.7
C13 C12 H12 119.7
C12 C13 C14 119.8(5)
C12 C13 H13 120.1
C14 C13 H13 120.1
O2 C14 C13 125.6(4)
O2 C14 C9 114.5(4)
C13 C14 C9 119.9(5)
O2 C15 H15A 109.5
O2 C15 H15B 109.5
H15A C15 H15B 109.5
O2 C15 H15C 109.5
H15A C15 H15C 109.5
H15B C15 H15C 109.5
C17 C16 C21 118.0(5)
C17 C16 N1 118.6(4)
C21 C16 N1 122.9(4)
C18 C17 C16 121.3(4)
C18 C17 C23 119.2(4)
C16 C17 C23 119.2(4)
C19 C18 C17 120.4(5)
C19 C18 H18 119.8
C17 C18 H18 119.8
C18 C19 C20 119.4(5)
C18 C19 H19 120.3
C20 C19 H19 120.3
C19 C20 C21 120.9(5)
C19 C20 H20 119.5
C21 C20 H20 119.5
O3 C21 C20 124.7(4)
O3 C21 C16 115.2(5)
C20 C21 C16 120.0(5)
O3 C22 H22A 109.5
O3 C22 H22B 109.5
H22A C22 H22B 109.5
O3 C22 H22C 109.5
H22A C22 H22C 109.5
H22B C22 H22C 109.5
C26 C23 C17 124.7(4)
C26 C23 C24 118.6(4)
C17 C23 C24 113.7(4)
C26 C23 Pd1 72.2(2)
C17 C23 Pd1 107.0(3)
C24 C23 Pd1 108.4(3)
O4 C24 O5 124.5(4)
O4 C24 C23 124.5(4)
O5 C24 C23 110.9(4)
O5 C25 H25A 109.5
O5 C25 H25B 109.5
H25A C25 H25B 109.5
O5 C25 H25C 109.5
H25A C25 H25C 109.5
H25B C25 H25C 109.5
C23 C26 C27 122.9(4)
C23 C26 C33 115.8(4)
C27 C26 C33 121.2(3)
C23 C26 Pd1 69.3(2)
C27 C26 Pd1 116.1(3)
C33 C26 Pd1 85.2(2)
C32 C27 C28 118.9(4)
C32 C27 C26 121.3(4)
C28 C27 C26 119.8(4)
C29 C28 C27 120.6(4)
C29 C28 H28 119.7
C27 C28 H28 119.7
C28 C29 C30 119.4(5)
C28 C29 H29 120.3
C30 C29 H29 120.3
C29 C30 C31 120.9(4)
C29 C30 H30 119.6
C31 C30 H30 119.6
C32 C31 C30 119.2(4)
C32 C31 H31 120.4
C30 C31 H31 120.4
C31 C32 C27 120.9(4)
C31 C32 H32 119.5
C27 C32 H32 119.5
C36 C33 C34 126.7(4)
C36 C33 C26 107.9(4)
C34 C33 C26 125.4(4)
C36 C33 Pd1 50.7(2)
C34 C33 Pd1 170.5(3)
C26 C33 Pd1 58.6(2)
O6 C34 O7 123.0(4)
O6 C34 C33 124.5(4)
O7 C34 C33 112.5(4)
O7 C35 H35A 109.5
O7 C35 H35B 109.5
H35A C35 H35B 109.5
O7 C35 H35C 109.5
H35A C35 H35C 109.5
H35B C35 H35C 109.5
C33 C36 C37 134.2(4)
C33 C36 Pd1 97.6(3)
C37 C36 Pd1 128.2(3)
C38 C37 C42 117.1(6)
C38 C37 C36 125.6(6)
C42 C37 C36 117.3(5)
C37 C38 C39 117.7(7)
C37 C38 H38 121.1
C39 C38 H38 121.1
C40 C39 C38 120.0(7)
C40 C39 H39 120.0
C38 C39 H39 120.0
C41 C40 C39 123.5(8)
C41 C40 H40 118.2
C39 C40 H40 118.2
C40 C41 C42 115.4(9)
C40 C41 H41 122.3
C42 C41 H41 122.3
C41 C42 C37 125.9(8)
C41 C42 H42 117.1
C37 C42 H42 117.1

loop_
_geom_bond_atom_site_label_1
_geom_bond_atom_site_label_2
_geom_bond_distance
Pd1 C36 1.980(4)
Pd1 C23 2.132(4)
Pd1 N1 2.142(4)
Pd1 C26 2.170(4)
Pd1 Br1 2.4369(6)
Pd1 C33 2.535(4)
O1 C7 1.366(7)
O1 C8 1.438(6)
O2 C14 1.375(6)
O2 C15 1.421(6)
O3 C21 1.369(6)
O3 C22 1.444(6)
O4 C24 1.194(5)
O5 C24 1.340(5)
O5 C25 1.452(5)
O6 C34 1.215(5)
O7 C34 1.344(5)
O7 C35 1.449(5)
N1 C1 1.326(6)
N1 C16 1.419(6)
N2 C1 1.362(6)
N2 C2 1.420(6)
N2 H2 0.8600
N3 C1 1.355(6)
N3 C9 1.412(5)
N3 H3 0.8600
C2 C3 1.369(7)
C2 C7 1.403(7)
C3 C4 1.398(8)
C3 H3A 0.9300
C4 C5 1.375(8)
C4 H4 0.9300
C5 C6 1.373(9)
C5 H5 0.9300
C6 C7 1.391(8)
C6 H6 0.9300
C8 H8A 0.9600
C8 H8B 0.9600
C8 H8C 0.9600
C9 C10 1.388(6)
C9 C14 1.393(6)
C10 C11 1.379(6)
C10 H10 0.9300
C11 C12 1.371(7)
C11 H11 0.9300
C12 C13 1.379(7)
C12 H12 0.9300
C13 C14 1.383(6)
C13 H13 0.9300
C15 H15A 0.9600
C15 H15B 0.9600
C15 H15C 0.9600
C16 C17 1.392(7)
C16 C21 1.413(7)
C17 C18 1.390(7)
C17 C23 1.501(6)
C18 C19 1.378(7)
C18 H18 0.9300
C19 C20 1.387(8)
C19 H19 0.9300
C20 C21 1.391(8)
C20 H20 0.9300
C22 H22A 0.9600
C22 H22B 0.9600
C22 H22C 0.9600
C23 C26 1.417(6)
C23 C24 1.519(6)
C25 H25A 0.9600
C25 H25B 0.9600
C25 H25C 0.9600
C26 C27 1.493(6)
C26 C33 1.503(6)
C27 C32 1.389(6)
C27 C28 1.396(6)
C28 C29 1.376(7)
C28 H28 0.9300
C29 C30 1.385(7)
C29 H29 0.9300
C30 C31 1.385(7)
C30 H30 0.9300
C31 C32 1.380(6)
C31 H31 0.9300
C32 H32 0.9300
C33 C36 1.345(6)
C33 C34 1.478(6)
C35 H35A 0.9600
C35 H35B 0.9600
C35 H35C 0.9600
C36 C37 1.468(7)
C37 C38 1.340(8)
C37 C42 1.380(9)
C38 C39 1.449(10)
C38 H38 0.9300
C39 C40 1.339(12)
C39 H39 0.9300
C40 C41 1.314(12)
C40 H40 0.9300
C41 C42 1.370(10)
C41 H41 0.9300
C42 H42 0.9300

loop_
_geom_torsion_atom_site_label_1
_geom_torsion_atom_site_label_2
_geom_torsion_atom_site_label_3
_geom_torsion_atom_site_label_4
_geom_torsion
C36 Pd1 N1 C1 -89.8(6)
C23 Pd1 N1 C1 -134.4(3)
C26 Pd1 N1 C1 -97.9(3)
Br1 Pd1 N1 C1 60.3(3)
C33 Pd1 N1 C1 -89.1(4)
C36 Pd1 N1 C16 59.3(6)
C23 Pd1 N1 C16 14.6(3)
C26 Pd1 N1 C16 51.2(3)
Br1 Pd1 N1 C16 -150.6(2)
C33 Pd1 N1 C16 59.9(3)
C16 N1 C1 N3 -19.3(6)
Pd1 N1 C1 N3 126.6(4)
C16 N1 C1 N2 162.2(4)
Pd1 N1 C1 N2 -51.9(5)
C9 N3 C1 N1 141.2(5)
C9 N3 C1 N2 -40.3(7)
C2 N2 C1 N1 143.8(4)
C2 N2 C1 N3 -34.7(6)
C1 N2 C2 C3 -39.6(7)
C1 N2 C2 C7 142.1(5)
C7 C2 C3 C4 -1.2(8)
N2 C2 C3 C4 -179.5(5)
C2 C3 C4 C5 -0.3(8)
C3 C4 C5 C6 1.3(9)
C4 C5 C6 C7 -0.7(9)
C8 O1 C7 C6 10.8(8)
C8 O1 C7 C2 -169.3(5)
C5 C6 C7 O1 179.2(5)
C5 C6 C7 C2 -0.7(8)
C3 C2 C7 O1 -178.3(5)
N2 C2 C7 O1 0.1(7)
C3 C2 C7 C6 1.7(8)
N2 C2 C7 C6 -180.0(5)
C1 N3 C9 C10 0.1(8)
C1 N3 C9 C14 -176.7(4)
C14 C9 C10 C11 -3.4(7)
N3 C9 C10 C11 179.9(4)
C9 C10 C11 C12 0.9(7)
C10 C11 C12 C13 1.6(7)
C11 C12 C13 C14 -1.5(8)
C15 O2 C14 C13 -0.7(7)
C15 O2 C14 C9 -179.6(4)
C12 C13 C14 O2 -180.0(4)
C12 C13 C14 C9 -1.1(7)
C10 C9 C14 O2 -177.4(4)
N3 C9 C14 O2 -0.5(6)
C10 C9 C14 C13 3.6(7)
N3 C9 C14 C13 -179.5(4)
C1 N1 C16 C17 137.8(4)
Pd1 N1 C16 C17 -11.7(4)
C1 N1 C16 C21 -50.3(6)
Pd1 N1 C16 C21 160.2(3)
C21 C16 C17 C18 0.5(6)
N1 C16 C17 C18 172.8(4)
C21 C16 C17 C23 -173.6(4)
N1 C16 C17 C23 -1.3(5)
C16 C17 C18 C19 0.7(7)
C23 C17 C18 C19 174.8(4)
C17 C18 C19 C20 -1.3(7)
C18 C19 C20 C21 0.8(8)
C22 O3 C21 C20 6.2(7)
C22 O3 C21 C16 -171.8(5)
C19 C20 C21 O3 -177.5(5)
C19 C20 C21 C16 0.4(8)
C17 C16 C21 O3 177.1(4)
N1 C16 C21 O3 5.1(6)
C17 C16 C21 C20 -1.0(6)
N1 C16 C21 C20 -173.0(4)
C18 C17 C23 C26 119.2(5)
C16 C17 C23 C26 -66.5(6)
C18 C17 C23 C24 -41.2(5)
C16 C17 C23 C24 133.1(4)
C18 C17 C23 Pd1 -160.9(3)
C16 C17 C23 Pd1 13.4(4)
C36 Pd1 C23 C26 -59.6(3)
N1 Pd1 C23 C26 107.3(2)
Br1 Pd1 C23 C26 -153.3(3)
C33 Pd1 C23 C26 -34.9(2)
C36 Pd1 C23 C17 178.5(3)
N1 Pd1 C23 C17 -14.5(3)
C26 Pd1 C23 C17 -121.9(4)
Br1 Pd1 C23 C17 84.9(5)
C33 Pd1 C23 C17 -156.8(3)
C36 Pd1 C23 C24 55.4(3)
N1 Pd1 C23 C24 -137.6(3)
C26 Pd1 C23 C24 115.1(4)
Br1 Pd1 C23 C24 -38.2(6)
C33 Pd1 C23 C24 80.1(3)
C25 O5 C24 O4 0.2(6)
C25 O5 C24 C23 176.2(4)
C26 C23 C24 O4 -44.1(6)
C17 C23 C24 O4 117.6(5)
Pd1 C23 C24 O4 -123.4(4)
C26 C23 C24 O5 140.0(4)
C17 C23 C24 O5 -58.3(5)
Pd1 C23 C24 O5 60.6(4)
C17 C23 C26 C27 -9.7(7)
C24 C23 C26 C27 149.9(4)
Pd1 C23 C26 C27 -108.4(4)
C17 C23 C26 C33 172.4(4)
C24 C23 C26 C33 -28.1(5)
Pd1 C23 C26 C33 73.6(3)
C17 C23 C26 Pd1 98.8(4)
C24 C23 C26 Pd1 -101.7(4)
C36 Pd1 C26 C23 111.3(3)
N1 Pd1 C26 C23 -71.5(2)
Br1 Pd1 C26 C23 164.9(2)
C33 Pd1 C26 C23 120.0(3)
C36 Pd1 C26 C27 -131.2(3)
C23 Pd1 C26 C27 117.4(4)
N1 Pd1 C26 C27 46.0(3)
Br1 Pd1 C26 C27 -77.7(4)
C33 Pd1 C26 C27 -122.6(4)
C36 Pd1 C26 C33 -8.6(2)
C23 Pd1 C26 C33 -120.0(3)
N1 Pd1 C26 C33 168.6(2)
Br1 Pd1 C26 C33 44.9(4)
C23 C26 C27 C32 -40.1(6)
C33 C26 C27 C32 137.8(4)
Pd1 C26 C27 C32 -121.3(4)
C23 C26 C27 C28 141.8(4)
C33 C26 C27 C28 -40.3(6)
Pd1 C26 C27 C28 60.6(4)
C32 C27 C28 C29 2.4(6)
C26 C27 C28 C29 -179.5(4)
C27 C28 C29 C30 -2.7(7)
C28 C29 C30 C31 0.5(8)
C29 C30 C31 C32 1.8(7)
C30 C31 C32 C27 -2.1(7)
C28 C27 C32 C31 0.0(6)
C26 C27 C32 C31 -178.1(4)
C23 C26 C33 C36 -51.9(5)
C27 C26 C33 C36 130.1(4)
Pd1 C26 C33 C36 12.3(3)
C23 C26 C33 C34 126.2(4)
C27 C26 C33 C34 -51.8(6)
Pd1 C26 C33 C34 -169.6(4)
C23 C26 C33 Pd1 -64.2(3)
C27 C26 C33 Pd1 117.8(4)
C23 Pd1 C33 C36 -127.7(3)
N1 Pd1 C33 C36 -179.6(3)
C26 Pd1 C33 C36 -164.8(4)
Br1 Pd1 C33 C36 36.9(3)
C36 Pd1 C33 C34 -78.1(19)
C23 Pd1 C33 C34 154.2(19)
N1 Pd1 C33 C34 102.3(19)
C26 Pd1 C33 C34 117.2(19)
Br1 Pd1 C33 C34 -41.2(19)
C36 Pd1 C33 C26 164.8(4)
C23 Pd1 C33 C26 37.1(2)
N1 Pd1 C33 C26 -14.9(3)
Br1 Pd1 C33 C26 -158.37(19)
C35 O7 C34 O6 -2.5(6)
C35 O7 C34 C33 177.2(4)
C36 C33 C34 O6 -8.4(7)
C26 C33 C34 O6 173.9(4)
Pd1 C33 C34 O6 62(2)
C36 C33 C34 O7 171.9(4)
C26 C33 C34 O7 -5.8(6)
Pd1 C33 C34 O7 -117.2(18)
C34 C33 C36 C37 -14.4(8)
C26 C33 C36 C37 163.6(5)
Pd1 C33 C36 C37 177.3(7)
C34 C33 C36 Pd1 168.3(4)
C26 C33 C36 Pd1 -13.6(4)
C23 Pd1 C36 C33 45.3(3)
N1 Pd1 C36 C33 0.9(7)
C26 Pd1 C36 C33 9.7(3)
Br1 Pd1 C36 C33 -149.5(3)
C23 Pd1 C36 C37 -132.2(4)
N1 Pd1 C36 C37 -176.6(4)
C26 Pd1 C36 C37 -167.8(5)
Br1 Pd1 C36 C37 33.0(4)
C33 Pd1 C36 C37 -177.5(6)
C33 C36 C37 C38 70.9(8)
Pd1 C36 C37 C38 -112.6(6)
C33 C36 C37 C42 -109.5(7)
Pd1 C36 C37 C42 67.0(7)
C42 C37 C38 C39 4.8(10)
C36 C37 C38 C39 -175.6(5)
C37 C38 C39 C40 -0.9(11)
C38 C39 C40 C41 -4.9(13)
C39 C40 C41 C42 6.0(15)
C40 C41 C42 C37 -1.6(17)
C38 C37 C42 C41 -3.8(14)
C36 C37 C42 C41 176.6(9)
